data_2230835
loop_
_publ_author_name
'Zhu, Run-Qiang'

_publ_section_title
;
 2-Ethyl-1<i>H</i>-imidazol-3-ium hemioxalate oxalic acid monohydrate
;
_journal_coeditor_code QM2009
_journal_issue 7
_journal_name_full 'Acta Crystallographica Section E'
_journal_page_first o1627
_journal_paper_doi 10.1107/S1600536811020733
_journal_volume 67
_journal_year 2011
_chemical_formula_iupac 'C5 H9 N2 +, 0.5C2 O4 2-,  C2 H2 O4, H2 O'
_chemical_formula_moiety 'C5 H9 N2 +, 0.5(C2 O4 2-),  C2 H2 O4, H2 O'
_chemical_formula_sum 'C8 H13 N2 O7'
_chemical_formula_weight 249.20
_chemical_name_systematic
;
2-Ethyl-1<i>H</i>-imidazol-3-ium hemioxalate oxalic acid monohydrate
;
_space_group_IT_number 14
_symmetry_cell_setting monoclinic
_symmetry_space_group_name_Hall '-P 2ybc'
_symmetry_space_group_name_H-M 'P 1 21/c 1'
_atom_sites_solution_hydrogens geom
_atom_sites_solution_primary direct
_atom_sites_solution_secondary difmap
_audit_creation_method SHELXL-97
_cell_angle_alpha 90.00
_cell_angle_beta 93.736(8)
_cell_angle_gamma 90.00
_cell_formula_units_Z 4
_cell_length_a 6.971(3)
_cell_length_b 15.716(7)
_cell_length_c 10.484(4)
_cell_measurement_temperature 293(2)
_cell_measurement_theta_max 27.4855
_cell_measurement_theta_min 2.3380
_cell_volume 1146.1(8)
_computing_cell_refinement 'CrystalClear (Rigaku, 2005)'
_computing_data_collection 'CrystalClear (Rigaku, 2005)'
_computing_data_reduction 'CrystalClear (Rigaku, 2005)'
_computing_molecular_graphics 'SHELXTL (Sheldrick, 2008)'
_computing_publication_material 'SHELXL97 (Sheldrick, 2008)'
_computing_structure_refinement 'SHELXL97 (Sheldrick, 2008)'
_computing_structure_solution 'SHELXS97 (Sheldrick, 2008)'
_diffrn_ambient_temperature 293(2)
_diffrn_measured_fraction_theta_full 0.997
_diffrn_measured_fraction_theta_max 0.997
_diffrn_measurement_device_type 'Rigaku SCXmini'
_diffrn_measurement_method CCD_Profile_fitting
_diffrn_radiation_monochromator graphite
_diffrn_radiation_source 'fine-focus sealed tube'
_diffrn_radiation_type MoK\a
_diffrn_radiation_wavelength 0.71073
_diffrn_reflns_av_R_equivalents 0.0387
_diffrn_reflns_av_sigmaI/netI 0.0308
_diffrn_reflns_limit_h_max 9
_diffrn_reflns_limit_h_min -9
_diffrn_reflns_limit_k_max 20
_diffrn_reflns_limit_k_min -20
_diffrn_reflns_limit_l_max 13
_diffrn_reflns_limit_l_min -13
_diffrn_reflns_number 12371
_diffrn_reflns_theta_full 27.47
_diffrn_reflns_theta_max 27.47
_diffrn_reflns_theta_min 2.93
_exptl_absorpt_coefficient_mu 0.128
_exptl_absorpt_correction_T_max 0.975
_exptl_absorpt_correction_T_min 0.962
_exptl_absorpt_correction_type multi-scan
_exptl_absorpt_process_details '(CrystalClear; Rigaku, 2005)'
_exptl_crystal_colour Colourless
_exptl_crystal_density_diffrn 1.444
_exptl_crystal_density_method 'not measured'
_exptl_crystal_description Prism
_exptl_crystal_F_000 524.0
_exptl_crystal_size_max 0.3000
_exptl_crystal_size_mid 0.2500
_exptl_crystal_size_min 0.2000
_refine_diff_density_max 0.349
_refine_diff_density_min -0.442
_refine_ls_extinction_coef 0
_refine_ls_extinction_method 'SHELXL97 (Sheldrick, 2008)'
_refine_ls_goodness_of_fit_ref 1.075
_refine_ls_hydrogen_treatment mixed
_refine_ls_matrix_type full
_refine_ls_number_parameters 183
_refine_ls_number_reflns 2614
_refine_ls_number_restraints 3
_refine_ls_restrained_S_all 1.077
_refine_ls_R_factor_all 0.0580
_refine_ls_R_factor_gt 0.0461
_refine_ls_shift/su_max 0.000
_refine_ls_shift/su_mean 0.000
_refine_ls_structure_factor_coef Fsqd
_refine_ls_weighting_details 'calc w=1/[\s^2^(Fo^2^)+(0.0549P)^2^+0.3631P] where P=(Fo^2^+2Fc^2^)/3'
_refine_ls_weighting_scheme calc
_refine_ls_wR_factor_gt 0.1072
_refine_ls_wR_factor_ref 0.1147
_reflns_number_gt 2192
_reflns_number_total 2614
_reflns_threshold_expression I>2sigma(I)
_cod_data_source_file qm2009.cif
_cod_data_source_block I
_cod_original_sg_symbol_H-M 'P 21/c '
_cod_database_code 2230835
_cod_database_fobs_code 2230835

loop_
_symmetry_equiv_pos_as_xyz
'x, y, z'
'-x, y+1/2, -z+1/2'
'-x, -y, -z'
'x, -y-1/2, z-1/2'

loop_
_atom_site_type_symbol
_atom_site_label
_atom_site_fract_x
_atom_site_fract_y
_atom_site_fract_z
_atom_site_U_iso_or_equiv
_atom_site_adp_type
_atom_site_calc_flag
_atom_site_refinement_flags
_atom_site_occupancy
_atom_site_symmetry_multiplicity
_atom_site_disorder_assembly
_atom_site_disorder_group
C C1 0.1308(3) 0.28168(12) 0.2483(2) 0.0343(4) Uani d . 1 1 . .
H H1 0.0466 0.3066 0.3025 0.041 Uiso calc R 1 1 . .
C C2 0.1140(3) 0.20420(12) 0.1945(2) 0.0364(5) Uani d . 1 1 . .
H H2 0.0158 0.1652 0.2044 0.044 Uiso calc R 1 1 . .
C C3 0.3798(4) 0.26258(12) 0.1326(2) 0.0475(6) Uani d U 1 1 . .
C C6 0.2852(2) 0.51305(9) 0.44765(14) 0.0159(3) Uani d . 1 1 . .
C C7 0.1981(2) 0.55010(10) 0.56719(14) 0.0181(3) Uani d . 1 1 . .
C C8 0.9398(2) 0.49850(10) 0.06011(14) 0.0169(3) Uani d . 1 1 . .
N N1 0.2691(3) 0.19373(9) 0.12234(15) 0.0358(4) Uani d U 1 1 A .
H H1B 0.2914 0.1495 0.0774 0.043 Uiso calc R 1 1 . .
N N2 0.2952(2) 0.31678(9) 0.20807(16) 0.0349(4) Uani d . 1 1 A .
H H2A 0.3378 0.3666 0.2286 0.042 Uiso calc R 1 1 . .
O O1 0.14141(16) 0.48966(7) 0.64012(10) 0.0203(3) Uani d . 1 1 . .
H H1A 0.0967 0.5104 0.7036 0.031 Uiso calc R 1 1 . .
O O2 0.1875(2) 0.62570(8) 0.58419(13) 0.0393(4) Uani d . 1 1 . .
O O3 0.31598(17) 0.43711(7) 0.43807(10) 0.0212(3) Uani d . 1 1 . .
O O4 0.32172(16) 0.57027(7) 0.36275(10) 0.0201(3) Uani d . 1 1 . .
H H4 0.3622 0.5469 0.2999 0.030 Uiso calc R 1 1 . .
O O5 0.76442(16) 0.51317(9) 0.04421(11) 0.0278(3) Uani d . 1 1 . .
O O6 1.03061(15) 0.48204(8) 0.16451(10) 0.0218(3) Uani d . 1 1 . .
O O7 0.54960(17) 0.51036(7) 0.82209(11) 0.0202(3) Uani d . 1 1 . .
H H7A 0.442(4) 0.5011(14) 0.852(2) 0.042(6) Uiso d . 1 1 . .
H H7B 0.631(4) 0.5075(15) 0.890(3) 0.054(7) Uiso d . 1 1 . .
C C4 0.5878(6) 0.2787(2) 0.0900(3) 0.0317(8) Uani d PU 0.655(6) 1 A 1
H H4A 0.6477 0.3251 0.1390 0.038 Uiso calc PR 0.655(6) 1 A 1
H H4B 0.6659 0.2281 0.1040 0.038 Uiso calc PR 0.655(6) 1 A 1
C C5 0.5713(5) 0.3010(2) -0.0500(3) 0.0474(11) Uani d PU 0.655(6) 1 A 1
H H5A 0.6971 0.3114 -0.0788 0.071 Uiso calc PR 0.655(6) 1 A 1
H H5B 0.4938 0.3511 -0.0627 0.071 Uiso calc PR 0.655(6) 1 A 1
H H5C 0.5126 0.2546 -0.0976 0.071 Uiso calc PR 0.655(6) 1 A 1
C C5' 0.6915(11) 0.2936(4) 0.0908(7) 0.0416(18) Uani d P 0.345(6) 1 A 2
H H5'A 0.7855 0.3046 0.0299 0.062 Uiso calc PR 0.345(6) 1 A 2
H H5'B 0.7294 0.2445 0.1408 0.062 Uiso calc PR 0.345(6) 1 A 2
H H5'C 0.6822 0.3419 0.1459 0.062 Uiso calc PR 0.345(6) 1 A 2
C C4' 0.4958(9) 0.2770(3) 0.0199(6) 0.0285(17) Uani d P 0.345(6) 1 A 2
H H4'A 0.4507 0.3258 -0.0301 0.034 Uiso calc PR 0.345(6) 1 A 2
H H4'B 0.4980 0.2272 -0.0347 0.034 Uiso calc PR 0.345(6) 1 A 2

loop_
_atom_site_aniso_label
_atom_site_aniso_U_11
_atom_site_aniso_U_22
_atom_site_aniso_U_33
_atom_site_aniso_U_12
_atom_site_aniso_U_13
_atom_site_aniso_U_23
C1 0.0365(10) 0.0252(9) 0.0430(11) 0.0018(7) 0.0161(9) -0.0093(8)
C2 0.0340(10) 0.0249(9) 0.0510(12) 0.0005(8) 0.0089(9) -0.0090(9)
C3 0.0680(14) 0.0176(8) 0.0619(14) 0.0043(8) 0.0436(12) -0.0004(9)
C6 0.0147(7) 0.0181(7) 0.0152(7) -0.0011(5) 0.0025(5) 0.0011(6)
C7 0.0186(7) 0.0197(8) 0.0167(7) 0.0002(6) 0.0054(6) -0.0007(6)
C8 0.0158(7) 0.0207(7) 0.0148(7) 0.0004(6) 0.0047(6) -0.0005(6)
N1 0.0606(11) 0.0176(7) 0.0312(8) 0.0073(6) 0.0169(8) -0.0054(6)
N2 0.0422(9) 0.0179(7) 0.0466(10) 0.0011(6) 0.0166(8) -0.0085(7)
O1 0.0273(6) 0.0199(6) 0.0149(5) 0.0002(4) 0.0096(4) 0.0004(4)
O2 0.0628(9) 0.0165(6) 0.0427(8) 0.0004(6) 0.0359(7) -0.0034(5)
O3 0.0300(6) 0.0157(5) 0.0188(6) 0.0006(4) 0.0085(5) 0.0001(4)
O4 0.0275(6) 0.0173(5) 0.0166(5) 0.0009(4) 0.0089(4) 0.0024(4)
O5 0.0141(6) 0.0540(8) 0.0158(6) 0.0034(5) 0.0051(4) 0.0023(5)
O6 0.0172(6) 0.0350(7) 0.0134(5) 0.0028(5) 0.0037(4) 0.0025(5)
O7 0.0159(6) 0.0284(6) 0.0168(6) 0.0005(5) 0.0046(5) -0.0002(5)
C4 0.0362(17) 0.0220(15) 0.0368(16) 0.0076(14) 0.0020(19) -0.0043(12)
C5 0.051(2) 0.048(2) 0.0449(17) 0.0109(16) 0.0211(17) 0.0148(16)
C5' 0.028(4) 0.037(4) 0.059(4) -0.001(3) -0.001(3) -0.014(3)
C4' 0.036(3) 0.023(3) 0.028(4) 0.002(2) 0.010(3) -0.002(2)

loop_
_atom_type_symbol
_atom_type_description
_atom_type_scat_dispersion_real
_atom_type_scat_dispersion_imag
_atom_type_scat_source
C C 0.0033 0.0016 'International Tables Vol C Tables 4.2.6.8 and 6.1.1.4'
H H 0.0000 0.0000 'International Tables Vol C Tables 4.2.6.8 and 6.1.1.4'
N N 0.0061 0.0033 'International Tables Vol C Tables 4.2.6.8 and 6.1.1.4'
O O 0.0106 0.0060 'International Tables Vol C Tables 4.2.6.8 and 6.1.1.4'

loop_
_geom_angle_atom_site_label_1
_geom_angle_atom_site_label_2
_geom_angle_atom_site_label_3
_geom_angle_site_symmetry_1
_geom_angle_site_symmetry_3
_geom_angle
_geom_angle_publ_flag
C2 C1 N2 . . 106.81(16) ?
C2 C1 H1 . . 126.6 ?
N2 C1 H1 . . 126.6 ?
C1 C2 N1 . . 106.87(17) ?
C1 C2 H2 . . 126.6 ?
N1 C2 H2 . . 126.6 ?
N1 C3 N2 . . 106.99(18) ?
N1 C3 C4' . . 113.7(3) ?
N2 C3 C4' . . 131.3(3) ?
N1 C3 C4 . . 130.74(19) ?
N2 C3 C4 . . 121.5(2) ?
C4' C3 C4 . . 35.9(3) ?
O3 C6 O4 . . 125.24(14) ?
O3 C6 C7 . . 121.20(13) ?
O4 C6 C7 . . 113.55(13) ?
O2 C7 O1 . . 127.68(14) ?
O2 C7 C6 . . 121.60(14) ?
O1 C7 C6 . . 110.71(13) ?
O5 C8 O6 . . 126.16(14) ?
O5 C8 C8 . 3_765 117.49(17) ?
O6 C8 C8 . 3_765 116.35(16) ?
C3 N1 C2 . . 109.44(15) ?
C3 N1 H1B . . 125.3 ?
C2 N1 H1B . . 125.3 ?
C3 N2 C1 . . 109.87(16) ?
C3 N2 H2A . . 125.1 ?
C1 N2 H2A . . 125.1 ?
C7 O1 H1A . . 109.5 ?
C6 O4 H4 . . 109.5 ?
H7A O7 H7B . . 104(2) ?
C5 C4 C3 . . 107.6(3) ?
C5 C4 H4A . . 110.2 ?
C3 C4 H4A . . 110.2 ?
C5 C4 H4B . . 110.2 ?
C3 C4 H4B . . 110.2 ?
H4A C4 H4B . . 108.5 ?
C4 C5 H5A . . 109.5 ?
C4 C5 H5B . . 109.5 ?
H5A C5 H5B . . 109.5 ?
C4 C5 H5C . . 109.5 ?
H5A C5 H5C . . 109.5 ?
H5B C5 H5C . . 109.5 ?
C4' C5' H5'A . . 109.5 ?
C4' C5' H5'B . . 109.5 ?
H5'A C5' H5'B . . 109.5 ?
C4' C5' H5'C . . 109.5 ?
H5'A C5' H5'C . . 109.5 ?
H5'B C5' H5'C . . 109.5 ?
C3 C4' C5' . . 98.8(5) ?
C3 C4' H4'A . . 112.0 ?
C5' C4' H4'A . . 112.0 ?
C3 C4' H4'B . . 112.0 ?
C5' C4' H4'B . . 112.0 ?
H4'A C4' H4'B . . 109.7 ?

loop_
_geom_bond_atom_site_label_1
_geom_bond_atom_site_label_2
_geom_bond_site_symmetry_2
_geom_bond_distance
_geom_bond_publ_flag
C1 C2 . 1.344(3) ?
C1 N2 . 1.363(3) ?
C1 H1 . 0.9300 ?
C2 N1 . 1.369(2) ?
C2 H2 . 0.9300 ?
C3 N1 . 1.329(3) ?
C3 N2 . 1.327(2) ?
C3 C4' . 1.491(6) ?
C3 C4 . 1.565(5) ?
C6 O3 . 1.2179(19) ?
C6 O4 . 1.3022(18) ?
C6 C7 . 1.542(2) ?
C7 O2 . 1.204(2) ?
C7 O1 . 1.2970(19) ?
C8 O5 . 1.2449(19) ?
C8 O6 . 1.2550(19) ?
C8 C8 3_765 1.559(3) ?
N1 H1B . 0.8600 ?
N2 H2A . 0.8600 ?
O1 H1A . 0.8200 ?
O4 H4 . 0.8200 ?
O7 H7A . 0.84(3) ?
O7 H7B . 0.88(3) ?
C4 C5 . 1.505(5) ?
C4 H4A . 0.9700 ?
C4 H4B . 0.9700 ?
C5 H5A . 0.9600 ?
C5 H5B . 0.9600 ?
C5 H5C . 0.9600 ?
C5' C4' . 1.532(10) ?
C5' H5'A . 0.9600 ?
C5' H5'B . 0.9600 ?
C5' H5'C . 0.9600 ?
C4' H4'A . 0.9700 ?
C4' H4'B . 0.9700 ?

loop_
_geom_hbond_atom_site_label_D
_geom_hbond_atom_site_label_H
_geom_hbond_atom_site_label_A
_geom_hbond_site_symmetry_A
_geom_hbond_distance_DH
_geom_hbond_distance_HA
_geom_hbond_distance_DA
_geom_hbond_angle_DHA
N1 H1B O3 4_565 0.86 2.01 2.855(2) 166.4
N1 H1B O1 4_565 0.86 2.53 3.026(2) 117.7
N2 H2A O7 3_666 0.86 2.17 2.949(2) 151.2
N2 H2A O3 . 0.86 2.47 3.060(2) 126.2
O1 H1A O6 3_666 0.82 1.70 2.4800(16) 159.4
O4 H4 O7 3_666 0.82 1.71 2.5283(17) 174.4
O7 H7A O5 3_666 0.84(3) 1.87(3) 2.7006(18) 166(2)
O7 H7B O5 1_556 0.88(3) 1.82(3) 2.6856(19) 169(2)
O7 H7B O6 3_766 0.88(3) 2.47(3) 2.923(2) 113(2)
